data_1008469
loop_
_publ_author_name
'Eisenmann, B'
'Klein, J'

_publ_section_title
;
Zintl-Phasen mit Schichtanionen: Darstellung und Kristallstrukturender
isotypen Verbindungen SrSn~2~As~2~ und Sr~0.87~Ba~0.13~Sn~2~As~2~ sowie
eine Einkristallstrukturbestimmung von KSnSb
;
_journal_coden_ASTM ZAACAB
_journal_name_full
;
Zeitschrift fuer Anorganische und Allgemeine Chemie
;
_journal_page_first 93
_journal_page_last 102
_journal_paper_doi 10.1002/zaac.19915980109
_journal_volume 598
_journal_year 1991
_chemical_formula_structural 'Sr0.87 Ba0.13 Sn2 As2'
_chemical_formula_sum 'As2 Ba0.13 Sn2 Sr0.87'
_chemical_name_systematic
;
Strontium barium tin arsenide (0.87/0.13/2/2)
;
_space_group_IT_number 160
_symmetry_cell_setting trigonal
_symmetry_space_group_name_Hall 'R 3 -2"'
_symmetry_space_group_name_H-M 'R 3 m :H'
_cell_angle_alpha 90
_cell_angle_beta 90
_cell_angle_gamma 120
_cell_formula_units_Z 3
_cell_length_a 4.227(2)
_cell_length_b 4.227(2)
_cell_length_c 26.878(9)
_cell_volume 415.9
_refine_ls_R_factor_all 0.031
_cod_original_sg_symbol_H-M 'R 3 m H'
_cod_original_formula_sum 'As2 Ba.13 Sn2 Sr.87'
_cod_database_code 1008469

loop_
_symmetry_equiv_pos_as_xyz
x,y,z
-y,x-y,z
y-x,-x,z
-y,-x,z
x,x-y,z
y-x,y,z
1/3+x,2/3+y,2/3+z
2/3+x,1/3+y,1/3+z
1/3-y,2/3+x-y,2/3+z
2/3-y,1/3+x-y,1/3+z
1/3-x+y,2/3-x,2/3+z
2/3-x+y,1/3-x,1/3+z
1/3-y,2/3-x,2/3+z
2/3-y,1/3-x,1/3+z
1/3+x,2/3+x-y,2/3+z
2/3+x,1/3+x-y,1/3+z
1/3-x+y,2/3+y,2/3+z
2/3-x+y,1/3+y,1/3+z

loop_
_atom_site_aniso_label
_atom_site_aniso_U_11
_atom_site_aniso_U_12
_atom_site_aniso_U_13
_atom_site_aniso_U_22
_atom_site_aniso_U_23
_atom_site_aniso_U_33
Sn1 0.0104(8) 0.0052(4) 0. 0.0104(8) 0. 0.0114(21)
Sn2 0.0078(7) 0.0039(4) 0. 0.0078(7) 0. 0.0057(13)
As1 0.0060(12) 0.0030(6) 0. 0.0060(12) 0. 0.0115(50)
As2 0.0106(12) 0.0053(6) 0. 0.0106(12) 0. 0.0031(40)
Sr1 0.0075(7) 0.0037(3) 0. 0.0075(7) 0. 0.0096(11)
Ba1 0.0075(7) 0.0037(3) 0. 0.0075(7) 0. 0.0096(11)

loop_
_atom_site_label
_atom_site_type_symbol
_atom_site_symmetry_multiplicity
_atom_site_Wyckoff_symbol
_atom_site_fract_x
_atom_site_fract_y
_atom_site_fract_z
_atom_site_occupancy
_atom_site_attached_hydrogens
_atom_site_calc_flag
Sn1 Sn2+ 3 a 0. 0. 0. 1. 0 d
Sn2 Sn2+ 3 a 0. 0. 0.5838(2) 1. 0 d
As1 As3- 3 a 0. 0. 0.3850(5) 1. 0 d
As2 As3- 3 a 0. 0. 0.2013(4) 1. 0 d
Sr1 Sr2+ 3 a 0. 0. 0.7902(4) 0.87 0 d
Ba1 Ba2+ 3 a 0. 0. 0.7902(4) 0.13 0 d

loop_
_atom_type_symbol
_atom_type_oxidation_number
Sn2+ 2.000
As3- -3.000
Sr2+ 2.000
Ba2+ 2.000
